data_4022936
loop_
_publ_author_name
'Eric S. Sherman'
'Peter H. Fuller'
'Dhanalakshmi Kasi'
'Sherry R. Chemler'

_publ_section_title
;
 Pyrrolidine and Piperidine Formation via Copper(II)
 Carboxylate-Promoted Intramolecular Carboamination of Unactivated
 Olefins: Diastereoselectivity and Mechanism
;
_journal_name_full 'Journal of Organic Chemistry'
_journal_page_first 3896
_journal_page_last 3905
_journal_paper_doi 10.1021/jo070321u
_journal_volume 72
_journal_year 2007
_chemical_absolute_configuration ad
_chemical_formula_moiety 'C15 H23 N O2 S'
_chemical_formula_sum 'C15 H23 N O2 S'
_chemical_formula_weight 281.40
_chemical_name_systematic
;
 ?
;
_space_group_IT_number 19
_symmetry_cell_setting orthorhombic
_symmetry_space_group_name_Hall 'P 2ac 2ab'
_symmetry_space_group_name_H-M 'P 21 21 21'
_atom_sites_solution_hydrogens difmap
_atom_sites_solution_primary direct
_atom_sites_solution_secondary difmap
_audit_creation_method SHELXL-97
_cell_angle_alpha 90.00
_cell_angle_beta 90.00
_cell_angle_gamma 90.00
_cell_formula_units_Z 8
_cell_length_a 7.8490(2)
_cell_length_b 14.1571(3)
_cell_length_c 27.1001(6)
_cell_measurement_reflns_used 6952
_cell_measurement_temperature 90(2)
_cell_measurement_theta_max 23.78
_cell_measurement_theta_min 2.67
_cell_volume 3011.34(12)
_computing_cell_refinement 'APEX2 (Bruker, 2004)'
_computing_data_collection 'APEX2 (Bruker, 2004)'
_computing_data_reduction 'SAINT-Plus (Bruker, 2004)'
_computing_molecular_graphics 'Bruker SHELXTL'
_computing_publication_material 'Bruker SHELXTL'
_computing_structure_refinement 'SHELXL-97 (Sheldrick, 1997)'
_computing_structure_solution 'SHELXS-97 (Sheldrick, 1990)'
_diffrn_ambient_temperature 90(2)
_diffrn_measured_fraction_theta_full 1.000
_diffrn_measured_fraction_theta_max 1.000
_diffrn_measurement_device_type 'Bruker SMART APEX2'
_diffrn_measurement_method 'omega scan'
_diffrn_radiation_monochromator graphite
_diffrn_radiation_source 'rotating anode'
_diffrn_radiation_type MoK\a
_diffrn_radiation_wavelength 0.71073
_diffrn_reflns_av_R_equivalents 0.0500
_diffrn_reflns_av_sigmaI/netI 0.0407
_diffrn_reflns_limit_h_max 9
_diffrn_reflns_limit_h_min -9
_diffrn_reflns_limit_k_max 17
_diffrn_reflns_limit_k_min -17
_diffrn_reflns_limit_l_max 33
_diffrn_reflns_limit_l_min -27
_diffrn_reflns_number 32888
_diffrn_reflns_theta_full 26.37
_diffrn_reflns_theta_max 26.37
_diffrn_reflns_theta_min 1.50
_diffrn_standards_decay_% 'not measured'
_diffrn_standards_interval_count 'not measured'
_diffrn_standards_number 0
_exptl_absorpt_coefficient_mu 0.213
_exptl_absorpt_correction_T_max 0.987
_exptl_absorpt_correction_T_min 0.872
_exptl_absorpt_correction_type multi-scan
_exptl_absorpt_process_details '(SADABS v2.10; Sheldrick, 1996)'
_exptl_crystal_colour colorless
_exptl_crystal_density_diffrn 1.241
_exptl_crystal_density_meas ?
_exptl_crystal_density_method .
_exptl_crystal_description block
_exptl_crystal_F_000 1216
_exptl_crystal_size_max 0.14
_exptl_crystal_size_mid 0.11
_exptl_crystal_size_min 0.07
_refine_diff_density_max 0.282
_refine_diff_density_min -0.327
_refine_diff_density_rms 0.045
_refine_ls_abs_structure_details 'Flack H D (1983), Acta Cryst. A39, 876-881'
_refine_ls_abs_structure_Flack -0.05(5)
_refine_ls_extinction_method none
_refine_ls_goodness_of_fit_ref 1.049
_refine_ls_hydrogen_treatment constr
_refine_ls_matrix_type full
_refine_ls_number_parameters 351
_refine_ls_number_reflns 6154
_refine_ls_number_restraints 0
_refine_ls_restrained_S_all 1.049
_refine_ls_R_factor_all 0.0453
_refine_ls_R_factor_gt 0.0350
_refine_ls_shift/su_max 0.002
_refine_ls_shift/su_mean 0.000
_refine_ls_structure_factor_coef Fsqd
_refine_ls_weighting_details 'calc w=1/[\s^2^(Fo^2^)+(0.0373P)^2^+0.6359P] where P=(Fo^2^+2Fc^2^)/3'
_refine_ls_weighting_scheme calc
_refine_ls_wR_factor_gt 0.0769
_refine_ls_wR_factor_ref 0.0813
_reflns_number_gt 5419
_reflns_number_total 6154
_reflns_threshold_expression >2sigma(I)
_cod_data_source_file jo070321usi20070216_012141.cif
_cod_data_source_block c11
_cod_depositor_comments
;
The following automatic conversions were performed:
'_symmetry_cell_setting' value 'Orthorhombic' changed to 'orthorhombic'
according to '/home/saulius/struct/CIF-dictionaries/cif_core.dic'
dictionary named 'cif_core.dic' version 2.4.1 from 2010-06-29.

Automatic conversion script
Id: cif_fix_enum 1527 2010-12-29 10:47:43Z saulius 
;
_cod_database_code 4022936

loop_
_symmetry_equiv_pos_as_xyz
'x, y, z'
'-x+1/2, -y, z+1/2'
'-x, y+1/2, -z+1/2'
'x+1/2, -y+1/2, -z'

loop_
_atom_site_label
_atom_site_type_symbol
_atom_site_fract_x
_atom_site_fract_y
_atom_site_fract_z
_atom_site_U_iso_or_equiv
_atom_site_adp_type
_atom_site_occupancy
_atom_site_symmetry_multiplicity
_atom_site_calc_flag
_atom_site_refinement_flags
C1 C -0.0481(3) 0.79441(15) -0.00346(10) 0.0370(6) Uani 1 1 d .
H1A H -0.1548 0.8237 0.0074 0.055 Uiso 1 1 calc R
H1B H -0.0524 0.7836 -0.0392 0.055 Uiso 1 1 calc R
H1C H 0.0475 0.8363 0.0043 0.055 Uiso 1 1 calc R
C2 C -0.0245(3) 0.70090(15) 0.02290(9) 0.0254(5) Uani 1 1 d .
C3 C 0.0416(3) 0.69872(14) 0.07042(8) 0.0242(5) Uani 1 1 d .
H3 H 0.0687 0.7563 0.0867 0.029 Uiso 1 1 calc R
C4 C 0.0684(3) 0.61371(14) 0.09436(8) 0.0210(4) Uani 1 1 d .
H4 H 0.1140 0.6130 0.1268 0.025 Uiso 1 1 calc R
C5 C 0.0282(3) 0.52917(14) 0.07071(8) 0.0182(4) Uani 1 1 d .
C6 C -0.0417(2) 0.52994(14) 0.02351(8) 0.0207(4) Uani 1 1 d .
H6 H -0.0717 0.4725 0.0076 0.025 Uiso 1 1 calc R
C7 C -0.0670(3) 0.61600(14) 0.00012(8) 0.0229(5) Uani 1 1 d .
H7 H -0.1142 0.6170 -0.0321 0.027 Uiso 1 1 calc R
C8 C 0.2913(3) 0.35906(14) 0.03008(7) 0.0203(5) Uani 1 1 d .
H8 H 0.1805 0.3658 0.0122 0.024 Uiso 1 1 calc R
C9 C 0.4219(3) 0.42710(16) 0.00843(8) 0.0282(5) Uani 1 1 d .
H9A H 0.4874 0.3968 -0.0185 0.034 Uiso 1 1 calc R
H9B H 0.3660 0.4847 -0.0045 0.034 Uiso 1 1 calc R
C10 C 0.5367(3) 0.45040(17) 0.05206(8) 0.0287(5) Uani 1 1 d .
H10A H 0.5989 0.5102 0.0464 0.034 Uiso 1 1 calc R
H10B H 0.6202 0.3992 0.0579 0.034 Uiso 1 1 calc R
C11 C 0.4144(3) 0.45970(14) 0.09553(8) 0.0236(5) Uani 1 1 d .
H11 H 0.3670 0.5253 0.0951 0.028 Uiso 1 1 calc R
C12 C 0.3483(3) 0.25605(15) 0.02923(9) 0.0299(6) Uani 1 1 d .
H12A H 0.4583 0.2501 0.0461 0.045 Uiso 1 1 calc R
H12B H 0.3600 0.2349 -0.0050 0.045 Uiso 1 1 calc R
H12C H 0.2634 0.2170 0.0461 0.045 Uiso 1 1 calc R
C13 C 0.4880(3) 0.44223(17) 0.14657(9) 0.0324(6) Uani 1 1 d .
H13 H 0.3931 0.4492 0.1709 0.039 Uiso 1 1 calc R
C14 C 0.5626(4) 0.34441(18) 0.15324(9) 0.0399(6) Uani 1 1 d .
H14A H 0.4755 0.2969 0.1458 0.060 Uiso 1 1 calc R
H14B H 0.6010 0.3367 0.1874 0.060 Uiso 1 1 calc R
H14C H 0.6595 0.3363 0.1308 0.060 Uiso 1 1 calc R
C15 C 0.6202(3) 0.5183(2) 0.15819(11) 0.0484(7) Uani 1 1 d .
H15A H 0.6583 0.5116 0.1924 0.073 Uiso 1 1 calc R
H15B H 0.5692 0.5809 0.1536 0.073 Uiso 1 1 calc R
H15C H 0.7179 0.5114 0.1360 0.073 Uiso 1 1 calc R
C16 C -0.1045(3) 0.23654(16) 0.27878(8) 0.0295(5) Uani 1 1 d .
H16A H -0.0220 0.2539 0.3044 0.044 Uiso 1 1 calc R
H16B H -0.1993 0.2018 0.2938 0.044 Uiso 1 1 calc R
H16C H -0.1480 0.2939 0.2629 0.044 Uiso 1 1 calc R
C17 C -0.0187(3) 0.17510(14) 0.24077(8) 0.0214(5) Uani 1 1 d .
C18 C 0.0133(3) 0.08027(14) 0.25013(8) 0.0206(4) Uani 1 1 d .
H18 H -0.0163 0.0545 0.2813 0.025 Uiso 1 1 calc R
C19 C 0.0873(3) 0.02284(14) 0.21503(7) 0.0194(4) Uani 1 1 d .
H19 H 0.1081 -0.0419 0.2220 0.023 Uiso 1 1 calc R
C20 C 0.1314(3) 0.06070(14) 0.16910(8) 0.0182(4) Uani 1 1 d .
C21 C 0.1003(3) 0.15581(14) 0.15907(8) 0.0203(4) Uani 1 1 d .
H21 H 0.1302 0.1818 0.1279 0.024 Uiso 1 1 calc R
C22 C 0.0258(3) 0.21179(14) 0.19475(8) 0.0227(5) Uani 1 1 d .
H22 H 0.0045 0.2765 0.1879 0.027 Uiso 1 1 calc R
C23 C 0.5231(3) 0.08220(15) 0.13743(7) 0.0230(5) Uani 1 1 d .
H23 H 0.4383 0.1325 0.1292 0.028 Uiso 1 1 calc R
C24 C 0.5808(3) 0.09304(16) 0.19099(8) 0.0308(5) Uani 1 1 d .
H24A H 0.6799 0.1360 0.1935 0.037 Uiso 1 1 calc R
H24B H 0.4873 0.1176 0.2119 0.037 Uiso 1 1 calc R
C25 C 0.6285(3) -0.00623(17) 0.20576(8) 0.0305(5) Uani 1 1 d .
H25A H 0.6257 -0.0134 0.2421 0.037 Uiso 1 1 calc R
H25B H 0.7441 -0.0222 0.1938 0.037 Uiso 1 1 calc R
C26 C 0.4949(3) -0.06966(14) 0.18148(7) 0.0206(5) Uani 1 1 d .
H26 H 0.3969 -0.0768 0.2048 0.025 Uiso 1 1 calc R
C27 C 0.6668(3) 0.08402(17) 0.10030(9) 0.0306(5) Uani 1 1 d .
H27A H 0.7549 0.0388 0.1102 0.046 Uiso 1 1 calc R
H27B H 0.7158 0.1476 0.0989 0.046 Uiso 1 1 calc R
H27C H 0.6228 0.0668 0.0677 0.046 Uiso 1 1 calc R
C28 C 0.5557(3) -0.16806(16) 0.16659(8) 0.0308(6) Uani 1 1 d .
H28 H 0.4545 -0.2031 0.1537 0.037 Uiso 1 1 calc R
C29 C 0.6903(3) -0.16948(18) 0.12657(10) 0.0393(6) Uani 1 1 d .
H29A H 0.6481 -0.1356 0.0975 0.059 Uiso 1 1 calc R
H29B H 0.7159 -0.2350 0.1176 0.059 Uiso 1 1 calc R
H29C H 0.7941 -0.1388 0.1387 0.059 Uiso 1 1 calc R
C30 C 0.6174(3) -0.22039(17) 0.21286(9) 0.0388(6) Uani 1 1 d .
H30A H 0.7133 -0.1861 0.2275 0.058 Uiso 1 1 calc R
H30B H 0.6540 -0.2843 0.2038 0.058 Uiso 1 1 calc R
H30C H 0.5241 -0.2243 0.2368 0.058 Uiso 1 1 calc R
N1 N 0.2719(2) 0.39271(11) 0.08247(6) 0.0177(4) Uani 1 1 d .
N2 N 0.4364(2) -0.01257(12) 0.13796(6) 0.0194(4) Uani 1 1 d .
O1 O -0.03214(18) 0.34905(10) 0.08227(5) 0.0207(3) Uani 1 1 d .
O2 O 0.0878(2) 0.44012(9) 0.15208(5) 0.0218(3) Uani 1 1 d .
O3 O 0.17369(18) -0.10650(10) 0.13198(5) 0.0238(3) Uani 1 1 d .
O4 O 0.21611(19) 0.03335(10) 0.07779(5) 0.0237(3) Uani 1 1 d .
S1 S 0.08042(7) 0.42124(3) 0.100133(19) 0.01718(11) Uani 1 1 d .
S2 S 0.23365(6) -0.01165(3) 0.124932(19) 0.01817(11) Uani 1 1 d .

loop_
_atom_site_aniso_label
_atom_site_aniso_U_11
_atom_site_aniso_U_22
_atom_site_aniso_U_33
_atom_site_aniso_U_23
_atom_site_aniso_U_13
_atom_site_aniso_U_12
C1 0.0388(15) 0.0205(11) 0.0516(17) 0.0078(11) -0.0113(13) 0.0017(10)
C2 0.0196(11) 0.0192(10) 0.0374(14) 0.0026(9) -0.0014(10) 0.0029(9)
C3 0.0228(12) 0.0191(10) 0.0308(13) -0.0064(9) 0.0003(10) 0.0000(9)
C4 0.0216(11) 0.0215(10) 0.0201(11) -0.0039(8) 0.0017(9) 0.0002(9)
C5 0.0172(10) 0.0179(10) 0.0195(11) -0.0017(8) 0.0028(8) 0.0019(8)
C6 0.0166(10) 0.0219(10) 0.0236(11) -0.0050(8) -0.0004(9) -0.0006(8)
C7 0.0190(11) 0.0263(10) 0.0233(12) -0.0002(9) -0.0047(9) 0.0001(10)
C8 0.0241(12) 0.0231(10) 0.0138(11) -0.0007(8) 0.0028(9) 0.0017(9)
C9 0.0253(12) 0.0342(12) 0.0252(12) 0.0088(10) 0.0039(10) 0.0010(11)
C10 0.0227(12) 0.0324(12) 0.0309(13) 0.0110(10) 0.0005(10) -0.0027(9)
C11 0.0189(10) 0.0184(10) 0.0333(13) -0.0029(9) -0.0024(10) -0.0016(9)
C12 0.0443(15) 0.0231(11) 0.0224(13) -0.0018(9) 0.0068(11) 0.0070(11)
C13 0.0260(13) 0.0410(14) 0.0300(13) -0.0090(11) 0.0014(11) -0.0052(11)
C14 0.0444(16) 0.0453(15) 0.0301(14) 0.0096(11) -0.0115(12) -0.0029(13)
C15 0.0336(15) 0.0541(17) 0.0576(19) -0.0163(15) -0.0136(13) -0.0080(14)
C16 0.0372(14) 0.0258(11) 0.0254(13) -0.0023(9) 0.0058(11) 0.0037(11)
C17 0.0223(11) 0.0219(10) 0.0201(12) -0.0032(9) -0.0031(9) -0.0009(9)
C18 0.0211(11) 0.0231(10) 0.0177(11) 0.0026(9) 0.0012(9) -0.0015(9)
C19 0.0193(10) 0.0176(9) 0.0211(11) 0.0026(8) -0.0036(9) -0.0020(9)
C20 0.0164(11) 0.0208(10) 0.0174(11) -0.0033(8) -0.0003(8) -0.0014(8)
C21 0.0229(11) 0.0202(10) 0.0179(11) 0.0046(8) 0.0007(9) -0.0012(9)
C22 0.0249(12) 0.0155(10) 0.0278(12) 0.0003(9) -0.0006(10) 0.0012(9)
C23 0.0230(11) 0.0209(10) 0.0253(12) 0.0019(9) -0.0016(9) -0.0036(9)
C24 0.0350(13) 0.0328(12) 0.0248(12) -0.0017(10) -0.0051(11) -0.0098(12)
C25 0.0295(13) 0.0396(14) 0.0225(13) 0.0012(10) -0.0080(10) -0.0026(11)
C26 0.0217(11) 0.0242(11) 0.0158(11) 0.0049(8) -0.0007(9) 0.0012(9)
C27 0.0273(12) 0.0360(12) 0.0287(13) 0.0057(11) 0.0008(10) -0.0061(11)
C28 0.0350(14) 0.0301(12) 0.0271(13) 0.0030(10) -0.0006(11) 0.0058(11)
C29 0.0397(15) 0.0407(14) 0.0375(15) -0.0029(12) 0.0035(13) 0.0115(12)
C30 0.0439(16) 0.0338(13) 0.0386(15) 0.0069(11) -0.0018(13) 0.0134(12)
N1 0.0192(9) 0.0173(8) 0.0166(9) -0.0016(6) 0.0022(7) -0.0026(7)
N2 0.0208(9) 0.0200(8) 0.0176(9) 0.0014(7) -0.0019(7) -0.0008(8)
O1 0.0211(8) 0.0188(7) 0.0221(8) -0.0019(6) 0.0021(6) -0.0033(6)
O2 0.0279(8) 0.0233(7) 0.0141(7) -0.0025(6) 0.0047(7) -0.0002(7)
O3 0.0245(8) 0.0185(7) 0.0283(9) -0.0040(6) -0.0016(7) -0.0024(6)
O4 0.0280(8) 0.0271(8) 0.0160(8) -0.0019(6) -0.0029(6) 0.0032(7)
S1 0.0194(3) 0.0157(2) 0.0164(2) -0.00162(19) 0.0032(2) -0.0015(2)
S2 0.0193(2) 0.0185(2) 0.0167(2) -0.0021(2) -0.0020(2) 0.0003(2)

loop_
_atom_type_symbol
_atom_type_description
_atom_type_scat_dispersion_real
_atom_type_scat_dispersion_imag
_atom_type_scat_source
C C 0.0033 0.0016 'International Tables Vol C Tables 4.2.6.8 and 6.1.1.4'
H H 0.0000 0.0000 'International Tables Vol C Tables 4.2.6.8 and 6.1.1.4'
N N 0.0061 0.0033 'International Tables Vol C Tables 4.2.6.8 and 6.1.1.4'
O O 0.0106 0.0060 'International Tables Vol C Tables 4.2.6.8 and 6.1.1.4'
S S 0.1246 0.1234 'International Tables Vol C Tables 4.2.6.8 and 6.1.1.4'

loop_
_geom_angle_atom_site_label_1
_geom_angle_atom_site_label_2
_geom_angle_atom_site_label_3
_geom_angle
C2 C1 H1A 109.5
C2 C1 H1B 109.5
H1A C1 H1B 109.5
C2 C1 H1C 109.5
H1A C1 H1C 109.5
H1B C1 H1C 109.5
C3 C2 C7 118.80(19)
C3 C2 C1 120.1(2)
C7 C2 C1 121.1(2)
C4 C3 C2 120.73(19)
C4 C3 H3 119.6
C2 C3 H3 119.6
C3 C4 C5 119.8(2)
C3 C4 H4 120.1
C5 C4 H4 120.1
C6 C5 C4 120.34(19)
C6 C5 S1 120.77(15)
C4 C5 S1 118.77(16)
C7 C6 C5 118.88(19)
C7 C6 H6 120.6
C5 C6 H6 120.6
C6 C7 C2 121.4(2)
C6 C7 H7 119.3
C2 C7 H7 119.3
N1 C8 C9 103.38(16)
N1 C8 C12 110.27(17)
C9 C8 C12 113.65(18)
N1 C8 H8 109.8
C9 C8 H8 109.8
C12 C8 H8 109.8
C10 C9 C8 103.63(17)
C10 C9 H9A 111.0
C8 C9 H9A 111.0
C10 C9 H9B 111.0
C8 C9 H9B 111.0
H9A C9 H9B 109.0
C9 C10 C11 104.27(18)
C9 C10 H10A 110.9
C11 C10 H10A 110.9
C9 C10 H10B 110.9
C11 C10 H10B 110.9
H10A C10 H10B 108.9
N1 C11 C13 113.16(18)
N1 C11 C10 103.35(16)
C13 C11 C10 116.74(18)
N1 C11 H11 107.7
C13 C11 H11 107.7
C10 C11 H11 107.7
C8 C12 H12A 109.5
C8 C12 H12B 109.5
H12A C12 H12B 109.5
C8 C12 H12C 109.5
H12A C12 H12C 109.5
H12B C12 H12C 109.5
C14 C13 C11 113.85(19)
C14 C13 C15 111.0(2)
C11 C13 C15 109.3(2)
C14 C13 H13 107.5
C11 C13 H13 107.5
C15 C13 H13 107.5
C13 C14 H14A 109.5
C13 C14 H14B 109.5
H14A C14 H14B 109.5
C13 C14 H14C 109.5
H14A C14 H14C 109.5
H14B C14 H14C 109.5
C13 C15 H15A 109.5
C13 C15 H15B 109.5
H15A C15 H15B 109.5
C13 C15 H15C 109.5
H15A C15 H15C 109.5
H15B C15 H15C 109.5
C17 C16 H16A 109.5
C17 C16 H16B 109.5
H16A C16 H16B 109.5
C17 C16 H16C 109.5
H16A C16 H16C 109.5
H16B C16 H16C 109.5
C18 C17 C22 118.5(2)
C18 C17 C16 120.9(2)
C22 C17 C16 120.52(19)
C19 C18 C17 121.33(19)
C19 C18 H18 119.3
C17 C18 H18 119.3
C18 C19 C20 119.46(19)
C18 C19 H19 120.3
C20 C19 H19 120.3
C21 C20 C19 120.00(19)
C21 C20 S2 120.44(16)
C19 C20 S2 119.52(16)
C22 C21 C20 119.45(19)
C22 C21 H21 120.3
C20 C21 H21 120.3
C21 C22 C17 121.23(19)
C21 C22 H22 119.4
C17 C22 H22 119.4
N2 C23 C27 111.05(17)
N2 C23 C24 102.38(16)
C27 C23 C24 114.19(19)
N2 C23 H23 109.7
C27 C23 H23 109.7
C24 C23 H23 109.7
C25 C24 C23 103.40(18)
C25 C24 H24A 111.1
C23 C24 H24A 111.1
C25 C24 H24B 111.1
C23 C24 H24B 111.1
H24A C24 H24B 109.0
C24 C25 C26 105.25(18)
C24 C25 H25A 110.7
C26 C25 H25A 110.7
C24 C25 H25B 110.7
C26 C25 H25B 110.7
H25A C25 H25B 108.8
N2 C26 C28 112.28(17)
N2 C26 C25 103.39(17)
C28 C26 C25 115.80(19)
N2 C26 H26 108.4
C28 C26 H26 108.4
C25 C26 H26 108.4
C23 C27 H27A 109.5
C23 C27 H27B 109.5
H27A C27 H27B 109.5
C23 C27 H27C 109.5
H27A C27 H27C 109.5
H27B C27 H27C 109.5
C29 C28 C26 114.8(2)
C29 C28 C30 111.0(2)
C29 C28 H28 107.3
C26 C28 H28 107.3
C30 C28 H28 107.3
C28 C29 H29A 109.5
C28 C29 H29B 109.5
H29A C29 H29B 109.5
C28 C29 H29C 109.5
H29A C29 H29C 109.5
H29B C29 H29C 109.5
C28 C30 H30A 109.5
C28 C30 H30B 109.5
H30A C30 H30B 109.5
C28 C30 H30C 109.5
H30A C30 H30C 109.5
H30B C30 H30C 109.5
C8 N1 C11 110.19(16)
C8 N1 S1 116.70(13)
C11 N1 S1 117.36(13)
C26 N2 C23 110.44(15)
C26 N2 S2 118.22(13)
C23 N2 S2 115.62(13)
O2 S1 O1 119.25(9)
O2 S1 N1 107.32(9)
O1 S1 N1 107.01(8)
O2 S1 C5 106.88(9)
O1 S1 C5 108.66(9)
N1 S1 C5 107.16(9)
O4 S2 O3 120.17(9)
O4 S2 N2 106.87(9)
O3 S2 N2 106.48(9)
O4 S2 C20 107.58(9)
O3 S2 C20 107.64(9)
N2 S2 C20 107.54(9)

loop_
_geom_bond_atom_site_label_1
_geom_bond_atom_site_label_2
_geom_bond_distance
C1 C2 1.516(3)
C1 H1A 0.9800
C1 H1B 0.9800
C1 H1C 0.9800
C2 C3 1.389(3)
C2 C7 1.392(3)
C3 C4 1.383(3)
C3 H3 0.9500
C4 C5 1.394(3)
C4 H4 0.9500
C5 C6 1.392(3)
C5 S1 1.772(2)
C6 C7 1.388(3)
C6 H6 0.9500
C7 H7 0.9500
C8 N1 1.505(2)
C8 C9 1.524(3)
C8 C12 1.526(3)
C8 H8 1.0000
C9 C10 1.522(3)
C9 H9A 0.9900
C9 H9B 0.9900
C10 C11 1.525(3)
C10 H10A 0.9900
C10 H10B 0.9900
C11 N1 1.509(3)
C11 C13 1.519(3)
C11 H11 1.0000
C12 H12A 0.9800
C12 H12B 0.9800
C12 H12C 0.9800
C13 C14 1.514(4)
C13 C15 1.529(3)
C13 H13 1.0000
C14 H14A 0.9800
C14 H14B 0.9800
C14 H14C 0.9800
C15 H15A 0.9800
C15 H15B 0.9800
C15 H15C 0.9800
C16 C17 1.507(3)
C16 H16A 0.9800
C16 H16B 0.9800
C16 H16C 0.9800
C17 C18 1.389(3)
C17 C22 1.395(3)
C18 C19 1.379(3)
C18 H18 0.9500
C19 C20 1.399(3)
C19 H19 0.9500
C20 C21 1.395(3)
C20 S2 1.768(2)
C21 C22 1.380(3)
C21 H21 0.9500
C22 H22 0.9500
C23 N2 1.505(3)
C23 C27 1.511(3)
C23 C24 1.528(3)
C23 H23 1.0000
C24 C25 1.508(3)
C24 H24A 0.9900
C24 H24B 0.9900
C25 C26 1.529(3)
C25 H25A 0.9900
C25 H25B 0.9900
C26 N2 1.502(3)
C26 C28 1.527(3)
C26 H26 1.0000
C27 H27A 0.9800
C27 H27B 0.9800
C27 H27C 0.9800
C28 C29 1.514(3)
C28 C30 1.535(3)
C28 H28 1.0000
C29 H29A 0.9800
C29 H29B 0.9800
C29 H29C 0.9800
C30 H30A 0.9800
C30 H30B 0.9800
C30 H30C 0.9800
N1 S1 1.6281(18)
N2 S2 1.6302(17)
O1 S1 1.4350(14)
O2 S1 1.4340(14)
O3 S2 1.4356(14)
O4 S2 1.4341(15)

loop_
_geom_torsion_atom_site_label_1
_geom_torsion_atom_site_label_2
_geom_torsion_atom_site_label_3
_geom_torsion_atom_site_label_4
_geom_torsion
C7 C2 C3 C4 1.4(3)
C1 C2 C3 C4 -178.1(2)
C2 C3 C4 C5 -0.2(3)
C3 C4 C5 C6 -1.2(3)
C3 C4 C5 S1 174.75(17)
C4 C5 C6 C7 1.5(3)
S1 C5 C6 C7 -174.45(16)
C5 C6 C7 C2 -0.2(3)
C3 C2 C7 C6 -1.2(3)
C1 C2 C7 C6 178.4(2)
N1 C8 C9 C10 32.7(2)
C12 C8 C9 C10 -86.8(2)
C8 C9 C10 C11 -39.8(2)
C9 C10 C11 N1 30.3(2)
C9 C10 C11 C13 155.23(18)
N1 C11 C13 C14 60.1(3)
C10 C11 C13 C14 -59.7(3)
N1 C11 C13 C15 -175.19(19)
C10 C11 C13 C15 65.0(3)
C22 C17 C18 C19 0.0(3)
C16 C17 C18 C19 178.1(2)
C17 C18 C19 C20 0.1(3)
C18 C19 C20 C21 0.0(3)
C18 C19 C20 S2 177.57(16)
C19 C20 C21 C22 -0.1(3)
S2 C20 C21 C22 -177.69(17)
C20 C21 C22 C17 0.2(3)
C18 C17 C22 C21 -0.1(3)
C16 C17 C22 C21 -178.2(2)
N2 C23 C24 C25 35.8(2)
C27 C23 C24 C25 -84.3(2)
C23 C24 C25 C26 -38.8(2)
C24 C25 C26 N2 25.6(2)
C24 C25 C26 C28 148.82(19)
N2 C26 C28 C29 53.4(3)
C25 C26 C28 C29 -65.1(3)
N2 C26 C28 C30 178.51(19)
C25 C26 C28 C30 60.1(3)
C9 C8 N1 C11 -14.1(2)
C12 C8 N1 C11 107.68(19)
C9 C8 N1 S1 122.99(15)
C12 C8 N1 S1 -115.18(17)
C13 C11 N1 C8 -137.17(18)
C10 C11 N1 C8 -10.0(2)
C13 C11 N1 S1 86.0(2)
C10 C11 N1 S1 -146.80(14)
C28 C26 N2 C23 -128.29(19)
C25 C26 N2 C23 -2.8(2)
C28 C26 N2 S2 95.34(19)
C25 C26 N2 S2 -139.13(15)
C27 C23 N2 C26 101.8(2)
C24 C23 N2 C26 -20.5(2)
C27 C23 N2 S2 -120.62(17)
C24 C23 N2 S2 117.10(16)
C8 N1 S1 O2 173.29(13)
C11 N1 S1 O2 -52.67(16)
C8 N1 S1 O1 44.19(16)
C11 N1 S1 O1 178.23(14)
C8 N1 S1 C5 -72.21(15)
C11 N1 S1 C5 61.83(16)
C6 C5 S1 O2 -159.06(16)
C4 C5 S1 O2 24.97(19)
C6 C5 S1 O1 -29.15(19)
C4 C5 S1 O1 154.87(16)
C6 C5 S1 N1 86.15(18)
C4 C5 S1 N1 -89.82(17)
C26 N2 S2 O4 -170.16(14)
C23 N2 S2 O4 55.66(15)
C26 N2 S2 O3 -40.57(16)
C23 N2 S2 O3 -174.75(14)
C26 N2 S2 C20 74.57(16)
C23 N2 S2 C20 -59.61(16)
C21 C20 S2 O4 -20.1(2)
C19 C20 S2 O4 162.33(16)
C21 C20 S2 O3 -150.90(17)
C19 C20 S2 O3 31.49(19)
C21 C20 S2 N2 94.73(18)
C19 C20 S2 N2 -82.88(18)

loop_
_cod_related_entry_id
_cod_related_entry_database
_cod_related_entry_code
1 ChemSpider 17596667
